data_7246469
loop_
_publ_author_name
'Chanmungkalakul, Supphachok'
'Huang, Shiqing'
'Wu, Xia'
'Ang, Esther Cai Xia'
'Yang, Zi-Qi'
'Li, Yongxin'
'Yan, Xiaoyu'
'Tan, Choon-Hong'
'Tan, Davin'
'Liu, Xiaogang'

_publ_section_title
;
 Ground-state intramolecular proton transfer inhibits the selective
 methylation on quinoline and pyridine derivatives.
;
_journal_issue 15
_journal_name_full 'Physical chemistry chemical physics : PCCP'
_journal_page_first 10599
_journal_page_last 10603
_journal_paper_doi 10.1039/d3cp00123g
_journal_volume 25
_journal_year 2023
_chemical_formula_sum 'C10 H11 I N2'
_chemical_formula_weight 286.11
_space_group_crystal_system orthorhombic
_space_group_IT_number 70
_space_group_name_Hall '-F 2uv 2vw'
_space_group_name_H-M_alt 'F d d d :2'
_atom_sites_solution_hydrogens geom
_audit_update_record
;
2021-12-13 deposited with the CCDC.	2023-03-20 downloaded from the CCDC.
;
_cell_angle_alpha 90
_cell_angle_beta 90
_cell_angle_gamma 90
_cell_formula_units_Z 16
_cell_length_a 6.7210(3)
_cell_length_b 19.9988(11)
_cell_length_c 32.6212(19)
_cell_measurement_reflns_used 9699
_cell_measurement_temperature 100.(2)
_cell_measurement_theta_max 25.9563
_cell_measurement_theta_min 2.3891
_cell_volume 4384.7(4)
_computing_cell_refinement 'SAINT V8.40B (Bruker AXS LLC, 2019)'
_computing_data_collection 'APEX4 (Ver 2021.4-0, Bruker AXS Inc., 2021)'
_computing_data_reduction 'SAINT V8.40B (Bruker AXS LLC, 2019)'
_computing_publication_material 'APEX4 (Ver 2021.4-0, Bruker AXS Inc., 2021)'
_computing_structure_refinement 'SHELXL-2018/3 (Sheldrick, 2018)'
_computing_structure_solution 'XT, VERSION 2018/2'
_diffrn_ambient_temperature 100.(2)
_diffrn_detector_area_resol_mean 7.3910
_diffrn_measured_fraction_theta_full 0.998
_diffrn_measured_fraction_theta_max 0.998
_diffrn_measurement_device 'four-circle diffractometer'
_diffrn_measurement_device_type 'Photon II CPADs detector'
_diffrn_measurement_method 'phi and omega scans'
_diffrn_radiation_monochromator 'Multilayer Mirror'
_diffrn_radiation_probe x-ray
_diffrn_radiation_type MoK\a
_diffrn_radiation_wavelength 0.71073
_diffrn_reflns_av_R_equivalents 0.0624
_diffrn_reflns_av_unetI/netI 0.0171
_diffrn_reflns_limit_h_max 8
_diffrn_reflns_limit_h_min -8
_diffrn_reflns_limit_k_max 25
_diffrn_reflns_limit_k_min -25
_diffrn_reflns_limit_l_max 41
_diffrn_reflns_limit_l_min -41
_diffrn_reflns_number 30171
_diffrn_reflns_theta_full 25.24
_diffrn_reflns_theta_max 27.14
_diffrn_reflns_theta_min 2.39
_diffrn_source 'Incoatec microfocus source'
_diffrn_source_current 1.4
_diffrn_source_power 0.07
_diffrn_source_type 'Bruker D8 Quest'
_diffrn_source_voltage 50
_exptl_absorpt_coefficient_mu 2.880
_exptl_absorpt_correction_T_max 0.97
_exptl_absorpt_correction_T_min 0.70
_exptl_absorpt_correction_type multi-scan
_exptl_absorpt_process_details
;
Krause, L., Herbst-Irmer, R., Sheldrick, G. M., Stalke, D. (2015).
"Comparison of silver and molybdenum microfocus X-ray sources for
single-crystal structure determination"
J. Appl. Cryst. 48, 3-10.
doi:10.1107/S1600576714022985
;
_exptl_crystal_colour yellow
_exptl_crystal_density_diffrn 1.734
_exptl_crystal_density_method 'not measured'
_exptl_crystal_description needle
_exptl_crystal_F_000 2208
_exptl_crystal_size_max 0.220
_exptl_crystal_size_mid 0.020
_exptl_crystal_size_min 0.010
_refine_diff_density_max 2.555
_refine_diff_density_min -1.496
_refine_ls_extinction_method none
_refine_ls_goodness_of_fit_ref 1.138
_refine_ls_hydrogen_treatment constr
_refine_ls_matrix_type full
_refine_ls_number_parameters 91
_refine_ls_number_reflns 1221
_refine_ls_number_restraints 188
_refine_ls_restrained_S_all 1.086
_refine_ls_R_factor_all 0.1133
_refine_ls_R_factor_gt 0.0965
_refine_ls_shift/su_max 0.000
_refine_ls_shift/su_mean 0.000
_refine_ls_structure_factor_coef Fsqd
_refine_ls_weighting_details 'w=1/[\s^2^(Fo^2^)+(0.1293P)^2^+178.9953P] where P=(Fo^2^+2Fc^2^)/3'
_refine_ls_weighting_scheme calc
_refine_ls_wR_factor_gt 0.2711
_refine_ls_wR_factor_ref 0.2879
_reflns_Friedel_coverage 0.000
_reflns_number_gt 946
_reflns_number_total 1221
_reflns_threshold_expression 'I > 2\s(I)'
_cod_data_source_file d3cp00123g2.cif
_cod_data_source_block tch205m
_cod_depositor_comments
;
The following automatic conversions were performed:

data item '_diffrn_radiation_probe' value 'X-ray' was changed to
'x-ray' in accordance with the
/home/data/users/saulius/crontab/automatic-downloads/rss-feeds/RSC/lib/dictionaries/cif_core.dic
dictionary named 'cif_core.dic' version 2.4.2 last updated on
2011-04-26.

data item '_exptl_absorpt_correction_type' value 'Multi-Scan' was
changed to 'multi-scan' in accordance with the
/home/data/users/saulius/crontab/automatic-downloads/rss-feeds/RSC/lib/dictionaries/cif_core.dic
dictionary named 'cif_core.dic' version 2.4.2 last updated on
2011-04-26.

Automatic conversion script
Id: cif_fix_values 7556 2019-12-06 15:28:31Z antanas 

 Adding full bibliography for 7246469--7246475.cif.
;
_cod_original_sg_symbol_H-M 'F d d d'
_cod_database_code 7246469

loop_
_space_group_symop_operation_xyz
'x, y, z'
'-x+3/4, -y+3/4, z'
'-x+3/4, y, -z+3/4'
'x, -y+3/4, -z+3/4'
'x, y+1/2, z+1/2'
'-x+3/4, -y+5/4, z+1/2'
'-x+3/4, y+1/2, -z+5/4'
'x, -y+5/4, -z+5/4'
'x+1/2, y, z+1/2'
'-x+5/4, -y+3/4, z+1/2'
'-x+5/4, y, -z+5/4'
'x+1/2, -y+3/4, -z+5/4'
'x+1/2, y+1/2, z'
'-x+5/4, -y+5/4, z'
'-x+5/4, y+1/2, -z+3/4'
'x+1/2, -y+5/4, -z+3/4'
'-x, -y, -z'
'x-3/4, y-3/4, -z'
'x-3/4, -y, z-3/4'
'-x, y-3/4, z-3/4'
'-x, -y+1/2, -z+1/2'
'x-3/4, y-1/4, -z+1/2'
'x-3/4, -y+1/2, z-1/4'
'-x, y-1/4, z-1/4'
'-x+1/2, -y, -z+1/2'
'x-1/4, y-3/4, -z+1/2'
'x-1/4, -y, z-1/4'
'-x+1/2, y-3/4, z-1/4'
'-x+1/2, -y+1/2, -z'
'x-1/4, y-1/4, -z'
'x-1/4, -y+1/2, z-3/4'
'-x+1/2, y-1/4, z-3/4'

loop_
_atom_site_type_symbol
_atom_site_label
_atom_site_fract_x
_atom_site_fract_y
_atom_site_fract_z
_atom_site_U_iso_or_equiv
_atom_site_adp_type
_atom_site_calc_flag
_atom_site_refinement_flags_adp
_atom_site_refinement_flags_occupancy
_atom_site_refinement_flags_posn
_atom_site_occupancy
_atom_site_disorder_assembly
_atom_site_disorder_group
N N1 0.390(2) 0.6980(9) 0.5466(5) 0.055(4) Uani d U P D 0.5 A -1
H H1A 0.393721 0.740962 0.552414 0.066000 Uiso calc U P R 0.5 A -1
H H1B 0.390474 0.684693 0.520906 0.066000 Uiso calc U P R 0.5 A -1
C C1 0.3695(19) 0.5514(4) 0.6398(3) 0.060(3) Uani d U P G 0.5 A -1
H H1 0.365355 0.517916 0.660454 0.072000 Uiso calc U P R 0.5 A -1
N N2 0.3712(18) 0.5332(4) 0.5987(3) 0.060(3) Uani d U P G 0.5 A -1
C C3 0.3772(18) 0.5821(5) 0.5685(3) 0.060(3) Uani d U P DG 0.5 A -1
H H3 0.378323 0.569654 0.540357 0.072000 Uiso calc U P R 0.5 A -1
C C4 0.3815(19) 0.6493(5) 0.5794(2) 0.058(3) Uani d U P G 0.5 A -1
C C5 0.3798(12) 0.6675(4) 0.6205(2) 0.055(3) Uani d U P DG 0.5 A -1
C C6 0.3738(12) 0.6186(4) 0.6507(2) 0.057(3) Uani d U P G 0.5 A -1
C C7 0.372(2) 0.6368(6) 0.6918(2) 0.066(3) Uani d U P G 0.5 A -1
H H7 0.367954 0.603313 0.712469 0.079000 Uiso calc U P R 0.5 A -1
C C8 0.376(2) 0.7039(7) 0.7027(3) 0.066(4) Uani d U P G 0.5 A -1
H H8 0.375193 0.716402 0.730815 0.080000 Uiso calc U P R 0.5 A -1
C C9 0.382(2) 0.7529(5) 0.6725(4) 0.061(3) Uani d U P G 0.5 A -1
H H9 0.385296 0.798818 0.679940 0.073000 Uiso calc U P R 0.5 A -1
C C10 0.384(2) 0.7347(4) 0.6314(3) 0.062(3) Uani d U P G 0.5 A -1
H H10 0.388161 0.768146 0.610718 0.074000 Uiso calc U P R 0.5 A -1
C C11 0.366(4) 0.4652(15) 0.5863(11) 0.081(6) Uani d U P . 0.5 A -1
H H11A 0.297495 0.461445 0.559945 0.121000 Uiso calc U P R 0.5 A -1
H H11B 0.295218 0.438748 0.606986 0.121000 Uiso calc U P R 0.5 A -1
H H11C 0.502499 0.448351 0.583573 0.121000 Uiso calc U P R 0.5 A -1
I I1 0.375000 0.375000 0.70566(4) 0.0806(6) Uani d TU P S 1 . .

loop_
_atom_site_aniso_label
_atom_site_aniso_U_11
_atom_site_aniso_U_22
_atom_site_aniso_U_33
_atom_site_aniso_U_12
_atom_site_aniso_U_13
_atom_site_aniso_U_23
N1 0.047(8) 0.074(8) 0.044(7) -0.020(7) 0.009(7) 0.002(6)
C1 0.035(6) 0.086(7) 0.058(6) 0.000(6) -0.006(6) 0.012(5)
N2 0.039(6) 0.078(6) 0.063(6) -0.004(6) -0.003(6) 0.007(5)
C3 0.037(6) 0.082(6) 0.062(6) -0.003(6) -0.003(6) 0.015(5)
C4 0.035(5) 0.086(6) 0.052(6) -0.005(6) -0.003(6) 0.009(5)
C5 0.036(5) 0.074(6) 0.056(5) 0.001(5) 0.000(5) 0.012(5)
C6 0.034(5) 0.078(6) 0.059(6) -0.004(5) -0.002(5) 0.022(5)
C7 0.049(6) 0.077(7) 0.071(6) -0.007(6) 0.001(6) 0.012(6)
C8 0.048(7) 0.078(7) 0.073(7) -0.002(6) 0.003(7) 0.007(5)
C9 0.044(7) 0.066(7) 0.073(7) -0.005(7) -0.004(7) 0.001(6)
C10 0.043(6) 0.072(6) 0.069(7) -0.006(6) 0.006(6) 0.007(6)
C11 0.064(12) 0.076(8) 0.103(14) -0.002(11) -0.005(12) -0.004(8)
I1 0.0739(9) 0.0815(10) 0.0863(10) 0.0133(5) 0.000000 0.000000

loop_
_atom_type_symbol
_atom_type_description
_atom_type_scat_dispersion_real
_atom_type_scat_dispersion_imag
_atom_type_scat_source
C C 0.0033 0.0016 'International Tables Vol C Tables 4.2.6.8 and 6.1.1.4'
H H 0.0000 0.0000 'International Tables Vol C Tables 4.2.6.8 and 6.1.1.4'
I I -0.4742 1.8119 'International Tables Vol C Tables 4.2.6.8 and 6.1.1.4'
N N 0.0061 0.0033 'International Tables Vol C Tables 4.2.6.8 and 6.1.1.4'

loop_
_geom_angle_atom_site_label_1
_geom_angle_atom_site_label_2
_geom_angle_atom_site_label_3
_geom_angle_site_symmetry_1
_geom_angle_site_symmetry_3
_geom_angle
_geom_angle_publ_flag
N2 C1 C6 . . 120.000000 ?
C1 N2 C3 . . 120.000000 ?
C1 N2 C11 . . 121.7(16) ?
C3 N2 C11 . . 118.3(16) ?
N2 C3 C4 . . 120.000000 ?
C5 C4 C3 . . 120.000000 ?
C5 C4 N1 . . 122.4(6) ?
C3 C4 N1 . . 117.6(6) ?
C4 C5 C6 . . 120.000000 ?
C4 C5 C10 . . 120.000000 ?
C6 C5 C10 . . 120.000000 ?
C7 C6 C5 . . 120.000000 ?
C7 C6 C1 . . 120.000000 ?
C5 C6 C1 . . 120.000000 ?
C6 C7 C8 . . 120.000000 ?
C7 C8 C9 . . 120.000000 ?
C8 C9 C10 . . 120.000000 ?
C9 C10 C5 . . 120.000000 ?

loop_
_geom_bond_atom_site_label_1
_geom_bond_atom_site_label_2
_geom_bond_site_symmetry_2
_geom_bond_distance
_geom_bond_publ_flag
N1 C4 . 1.447(19) ?
C1 N2 . 1.390000 ?
C1 C6 . 1.390000 ?
N2 C3 . 1.390000 ?
N2 C11 . 1.42(3) ?
C3 C4 . 1.390000 ?
C4 C5 . 1.390000 ?
C5 C6 . 1.390000 ?
C5 C10 . 1.390000 ?
C6 C7 . 1.390000 ?
C7 C8 . 1.390000 ?
C8 C9 . 1.390000 ?
C9 C10 . 1.390000 ?
